data_7103362
loop_
_publ_author_name
'Bujak, Maciej'
'Podsiad\/lo, Marcin'
'Katrusiak, Andrzej'

_publ_section_title
;
 Energetics of conformational conversion between 1,1,2-trichloroethane
 polymorphs.
;
_journal_issue 37
_journal_name_full 'Chemical communications (Cambridge, England)'
_journal_page_first 4439
_journal_page_last 4441
_journal_paper_doi 10.1039/b807372d
_journal_year 2008
_chemical_formula_moiety 'C2 H3 Cl3'
_chemical_formula_sum 'C2 H3 Cl3'
_chemical_formula_weight 133.39
_chemical_melting_point 236.6
_chemical_name_common 1,1,2-trichloroethane
_chemical_name_systematic
;
1,1,2-trichloroethane
;
_space_group_IT_number 14
_symmetry_cell_setting monoclinic
_symmetry_space_group_name_Hall '-P 2ybc'
_symmetry_space_group_name_H-M 'P 1 21/c 1'
_atom_sites_solution_hydrogens geom
_atom_sites_solution_primary direct
_atom_sites_solution_secondary difmap
_audit_creation_method SHELXL-97
_cell_angle_alpha 90.00
_cell_angle_beta 92.602(5)
_cell_angle_gamma 90.00
_cell_formula_units_Z 4
_cell_length_a 5.1516(4)
_cell_length_b 8.5488(6)
_cell_length_c 11.3545(6)
_cell_measurement_reflns_used 2334
_cell_measurement_temperature 100.(1)
_cell_measurement_theta_max 29.92
_cell_measurement_theta_min 2.98
_cell_volume 499.54(6)
_computing_cell_refinement 'CrysAlisRED (Oxford Diffraction, 2004)'
_computing_data_collection 'CrysAlisCCD (Oxford Diffraction, 2004)'
_computing_data_reduction 'CrysAlisRED (Oxford Diffraction, 2004)'
_computing_molecular_graphics 'SHELXTL (Sheldrick, 1990)'
_computing_publication_material 'SHELXL--97 (Sheldrick, 1997)'
_computing_structure_refinement 'SHELXL--97 (Sheldrick, 1997)'
_computing_structure_solution 'SHELXS--97 (Sheldrick, 1997)'
_diffrn_ambient_pressure 100
_diffrn_ambient_temperature 100(2)
_diffrn_measured_fraction_theta_full 1.000
_diffrn_measured_fraction_theta_max 1.000
_diffrn_measurement_device_type 'KM-4 CCD'
_diffrn_measurement_method \w-scans
_diffrn_radiation_monochromator graphite
_diffrn_radiation_source 'fine-focus sealed tube'
_diffrn_radiation_type MoK\a
_diffrn_radiation_wavelength 0.71073
_diffrn_reflns_av_R_equivalents 0.0309
_diffrn_reflns_av_sigmaI/netI 0.0198
_diffrn_reflns_limit_h_max 6
_diffrn_reflns_limit_h_min -4
_diffrn_reflns_limit_k_max 10
_diffrn_reflns_limit_k_min -9
_diffrn_reflns_limit_l_max 13
_diffrn_reflns_limit_l_min -13
_diffrn_reflns_number 3511
_diffrn_reflns_theta_full 25.24
_diffrn_reflns_theta_max 25.24
_diffrn_reflns_theta_min 2.98
_diffrn_standards_decay_% 0
_diffrn_standards_interval_count 0
_diffrn_standards_number 0
_exptl_absorpt_coefficient_mu 1.649
_exptl_absorpt_correction_T_max 0.719
_exptl_absorpt_correction_T_min 0.625
_exptl_absorpt_correction_type multi-scan
_exptl_absorpt_process_details
;
Correction for absorption was made using XEMP (SHELXTL,
Sheldrick (1990)).
;
_exptl_crystal_colour colourless
_exptl_crystal_density_diffrn 1.774
_exptl_crystal_density_method 'not measured'
_exptl_crystal_description irregular
_exptl_crystal_F_000 264
_exptl_crystal_size_max 0.30
_exptl_crystal_size_mid 0.20
_exptl_crystal_size_min 0.20
_refine_diff_density_max 0.304
_refine_diff_density_min -0.250
_refine_diff_density_rms 0.059
_refine_ls_extinction_method none
_refine_ls_goodness_of_fit_ref 1.252
_refine_ls_hydrogen_treatment constr
_refine_ls_matrix_type full
_refine_ls_number_parameters 46
_refine_ls_number_reflns 904
_refine_ls_number_restraints 0
_refine_ls_restrained_S_all 1.252
_refine_ls_R_factor_all 0.0302
_refine_ls_R_factor_gt 0.0287
_refine_ls_shift/su_max 0.001
_refine_ls_shift/su_mean 0.000
_refine_ls_structure_factor_coef Fsqd
_refine_ls_weighting_details 'calc w=1/[\s^2^(Fo^2^)+(0.0137P)^2^+0.4171P] where P=(Fo^2^+2Fc^2^)/3'
_refine_ls_weighting_scheme calc
_refine_ls_wR_factor_gt 0.0547
_refine_ls_wR_factor_ref 0.0554
_reflns_number_gt 868
_reflns_number_total 904
_reflns_threshold_expression >2sigma(I)
_cod_data_source_file b807372d.txt
_cod_data_source_block 112TCE_100K
_cod_database_code 7103362

loop_
_symmetry_equiv_pos_as_xyz
'x, y, z'
'-x, y+1/2, -z+1/2'
'-x, -y, -z'
'x, -y-1/2, z-1/2'

loop_
_atom_site_label
_atom_site_type_symbol
_atom_site_fract_x
_atom_site_fract_y
_atom_site_fract_z
_atom_site_U_iso_or_equiv
_atom_site_adp_type
_atom_site_occupancy
_atom_site_symmetry_multiplicity
_atom_site_calc_flag
_atom_site_refinement_flags
_atom_site_disorder_assembly
_atom_site_disorder_group
Cl1 Cl 0.49267(9) 0.34280(6) 0.10816(4) 0.02227(15) Uani 1 1 d . . .
Cl2 Cl 0.78319(11) 0.05010(6) 0.11583(5) 0.02666(15) Uani 1 1 d . . .
Cl3 Cl 1.00700(9) 0.15071(6) 0.38063(4) 0.02128(15) Uani 1 1 d . . .
C1 C 0.7666(4) 0.2426(2) 0.17529(18) 0.0186(4) Uani 1 1 d . . .
H11 H 0.9259 0.2995 0.1585 0.022 Uiso 1 1 calc R . .
C2 C 0.7327(4) 0.2416(2) 0.30627(17) 0.0196(4) Uani 1 1 d . . .
H21 H 0.5757 0.1849 0.3234 0.023 Uiso 1 1 calc R . .
H22 H 0.7151 0.3481 0.3343 0.023 Uiso 1 1 calc R . .

loop_
_atom_site_aniso_label
_atom_site_aniso_U_11
_atom_site_aniso_U_22
_atom_site_aniso_U_33
_atom_site_aniso_U_23
_atom_site_aniso_U_13
_atom_site_aniso_U_12
Cl1 0.0204(3) 0.0246(3) 0.0214(3) 0.0041(2) -0.00382(19) 0.0048(2)
Cl2 0.0382(3) 0.0190(3) 0.0229(3) -0.0049(2) 0.0023(2) 0.0053(2)
Cl3 0.0194(3) 0.0216(3) 0.0223(3) 0.00419(19) -0.00515(19) 0.00218(19)
C1 0.0165(9) 0.0152(10) 0.0240(10) 0.0016(8) -0.0002(8) 0.0014(8)
C2 0.0179(10) 0.0191(10) 0.0215(10) -0.0005(8) -0.0021(8) 0.0034(8)

loop_
_atom_type_symbol
_atom_type_description
_atom_type_scat_dispersion_real
_atom_type_scat_dispersion_imag
_atom_type_scat_source
C C 0.0033 0.0016 'International Tables Vol C Tables 4.2.6.8 and 6.1.1.4'
H H 0.0000 0.0000 'International Tables Vol C Tables 4.2.6.8 and 6.1.1.4'
Cl Cl 0.1484 0.1585 'International Tables Vol C Tables 4.2.6.8 and 6.1.1.4'

loop_
_geom_angle_atom_site_label_1
_geom_angle_atom_site_label_2
_geom_angle_atom_site_label_3
_geom_angle
_geom_angle_site_symmetry_1
_geom_angle_site_symmetry_3
_geom_angle_publ_flag
C1 C2 Cl3 110.12(14) . . ?
C2 C1 Cl1 107.38(14) . . ?
C2 C1 Cl2 112.26(14) . . ?
Cl2 C1 Cl1 109.31(11) . . ?
C1 C2 H21 109.6 . . ?
C1 C2 H22 109.6 . . ?
C2 C1 H11 109.3 . . ?
Cl1 C1 H11 109.3 . . ?
Cl2 C1 H11 109.3 . . ?
Cl3 C2 H21 109.6 . . ?
Cl3 C2 H22 109.6 . . ?
H21 C2 H22 108.2 . . ?

loop_
_geom_bond_atom_site_label_1
_geom_bond_atom_site_label_2
_geom_bond_distance
_geom_bond_site_symmetry_2
_geom_bond_publ_flag
Cl1 C1 1.791(2) . ?
Cl2 C1 1.782(2) . ?
C1 C2 1.505(3) . ?
Cl3 C2 1.7902(19) . ?
C1 H11 0.9800 . ?
C2 H21 0.9700 . ?
C2 H22 0.9700 . ?

loop_
_geom_torsion_atom_site_label_1
_geom_torsion_atom_site_label_2
_geom_torsion_atom_site_label_3
_geom_torsion_atom_site_label_4
_geom_torsion
_geom_torsion_site_symmetry_1
_geom_torsion_site_symmetry_2
_geom_torsion_site_symmetry_3
_geom_torsion_site_symmetry_4
_geom_torsion_publ_flag
Cl1 C1 C2 Cl3 -177.44(10) . . . . ?
Cl2 C1 C2 Cl3 62.39(17) . . . . ?

loop_
_cod_related_entry_id
_cod_related_entry_database
_cod_related_entry_code
1 ChemSpider 6326
